data_1565937
loop_
_publ_author_name
'Wildner, Manfred'
'Zakharov, Boris A.'
'Bogdanov, Nikita E.'
'Talla, Dominik'
'Boldyreva, Elena V.'
'Miletich, Ronald'

_publ_section_title
;
 Crystallography relevant to Mars and Galilean icy moons: crystal behavior
 of kieserite-type monohydrate sulfates at extraterrestrial conditions
 down to 15 K
;
_journal_issue 2
_journal_name_full IUCrJ
_journal_page_first 194
_journal_page_last 203
_journal_paper_doi 10.1107/S2052252521012720
_journal_volume 9
_journal_year 2022
_chemical_formula_sum 'Fe0 H2 Mg O5 S'
_chemical_formula_weight 138.39
_space_group_crystal_system monoclinic
_space_group_IT_number 15
_space_group_name_Hall '-C 2yc'
_space_group_name_H-M_alt 'C 1 2/c 1'
_atom_sites_solution_hydrogens difmap
_audit_creation_method SHELXL-2017/1
_cell_angle_alpha 90
_cell_angle_beta 117.833(10)
_cell_angle_gamma 90
_cell_formula_units_Z 4
_cell_length_a 6.8717(10)
_cell_length_b 7.6629(10)
_cell_length_c 7.6098(10)
_cell_measurement_temperature 153(2)
_cell_volume 354.35(9)
_computing_structure_refinement 'SHELXL-2017/1 (Sheldrick, 2017)'
_diffrn_ambient_temperature 153(2)
_diffrn_measured_fraction_theta_full 0.994
_diffrn_measured_fraction_theta_max 0.998
_diffrn_radiation_type MoK\a
_diffrn_radiation_wavelength 0.71073
_diffrn_reflns_av_R_equivalents 0.0187
_diffrn_reflns_av_unetI/netI 0.0097
_diffrn_reflns_Laue_measured_fraction_full 0.994
_diffrn_reflns_Laue_measured_fraction_max 0.998
_diffrn_reflns_limit_h_max 12
_diffrn_reflns_limit_h_min -12
_diffrn_reflns_limit_k_max 13
_diffrn_reflns_limit_k_min -13
_diffrn_reflns_limit_l_max 13
_diffrn_reflns_limit_l_min -13
_diffrn_reflns_number 9918
_diffrn_reflns_point_group_measured_fraction_full 0.994
_diffrn_reflns_point_group_measured_fraction_max 0.998
_diffrn_reflns_theta_full 25.242
_diffrn_reflns_theta_max 39.992
_diffrn_reflns_theta_min 4.244
_exptl_absorpt_coefficient_mu 0.972
_exptl_absorpt_correction_T_max 0.7479
_exptl_absorpt_correction_T_min 0.6913
_exptl_absorpt_correction_type multi-scan
_exptl_absorpt_process_details
;
 SADABS 2016/2: Krause, L., Herbst-Irmer, R., Sheldrick G.M. & Stalke D.,
 J. Appl. Cryst. 48 (2015) 3-10
;
_exptl_crystal_density_diffrn 2.594
_exptl_crystal_F_000 280
_refine_diff_density_max 0.479
_refine_diff_density_min -0.408
_refine_diff_density_rms 0.070
_refine_ls_extinction_coef 0.005(2)
_refine_ls_extinction_expression Fc^*^=kFc[1+0.001xFc^2^\l^3^/sin(2\q)]^-1/4^
_refine_ls_extinction_method 'SHELXL-2017/1 (Sheldrick 2017)'
_refine_ls_goodness_of_fit_ref 1.232
_refine_ls_hydrogen_treatment refall
_refine_ls_matrix_type full
_refine_ls_number_parameters 40
_refine_ls_number_reflns 1098
_refine_ls_number_restraints 0
_refine_ls_restrained_S_all 1.232
_refine_ls_R_factor_all 0.0160
_refine_ls_R_factor_gt 0.0151
_refine_ls_shift/su_max 0.000
_refine_ls_shift/su_mean 0.000
_refine_ls_structure_factor_coef Fsqd
_refine_ls_weighting_details 'w=1/[\s^2^(Fo^2^)+(0.0190P)^2^+0.1800P] where P=(Fo^2^+2Fc^2^)/3'
_refine_ls_weighting_scheme calc
_refine_ls_wR_factor_gt 0.0435
_refine_ls_wR_factor_ref 0.0438
_reflns_Friedel_coverage 0.000
_reflns_number_gt 1049
_reflns_number_total 1098
_reflns_threshold_expression 'I > 2\s(I)'
_cod_data_source_file lt5044.cif
_cod_data_source_block MgSO4H2O_N2_153K
_cod_depositor_comments 'Adding full bibliography for 1565934--1565967.cif.'
_cod_original_sg_symbol_H-M 'C 2/c'
_cod_database_code 1565937
_shelx_shelxl_version_number 2017/1
_shelx_space_group_comment
;
The symmetry employed for this shelxl refinement is uniquely defined
by the following loop, which should always be used as a source of
symmetry information in preference to the above space-group names.
They are only intended as comments.
;

loop_
_space_group_symop_operation_xyz
'x, y, z'
'-x, y, -z+1/2'
'x+1/2, y+1/2, z'
'-x+1/2, y+1/2, -z+1/2'
'-x, -y, -z'
'x, -y, z-1/2'
'-x+1/2, -y+1/2, -z'
'x+1/2, -y+1/2, z-1/2'

loop_
_atom_site_label
_atom_site_type_symbol
_atom_site_fract_x
_atom_site_fract_y
_atom_site_fract_z
_atom_site_U_iso_or_equiv
_atom_site_adp_type
_atom_site_occupancy
_atom_site_site_symmetry_order
_atom_site_calc_flag
_atom_site_refinement_flags_posn
_atom_site_refinement_flags_adp
_atom_site_refinement_flags_occupancy
_atom_site_disorder_assembly
_atom_site_disorder_group
Mg Mg 0.000000 0.500000 0.000000 0.00490(6) Uani 1 2 d S . P . .
S S 0.000000 0.15678(2) 0.250000 0.00394(5) Uani 1 2 d S T P . .
O1 O 0.17528(7) 0.04724(6) 0.39649(6) 0.00764(7) Uani 1 1 d . . . . .
O2 O 0.09519(7) 0.26939(5) 0.15082(6) 0.00695(7) Uani 1 1 d . . . . .
O3 O 0.000000 0.63402(8) 0.250000 0.00651(9) Uani 1 2 d S T P . .
H H 0.105(2) 0.6999(18) 0.290(2) 0.019(3) Uiso 1 1 d . . . . .

loop_
_atom_site_aniso_label
_atom_site_aniso_U_11
_atom_site_aniso_U_22
_atom_site_aniso_U_33
_atom_site_aniso_U_23
_atom_site_aniso_U_13
_atom_site_aniso_U_12
Mg 0.00441(11) 0.00511(11) 0.00489(11) 0.00018(8) 0.00194(8) -0.00030(8)
S 0.00310(7) 0.00392(7) 0.00449(7) 0.000 0.00152(5) 0.000
O1 0.00485(14) 0.00865(15) 0.00845(15) 0.00359(12) 0.00228(12) 0.00234(11)
O2 0.00680(15) 0.00652(14) 0.00900(15) 0.00257(11) 0.00491(12) 0.00050(11)
O3 0.0059(2) 0.0072(2) 0.0065(2) 0.000 0.00297(16) 0.000

loop_
_atom_type_symbol
_atom_type_description
_atom_type_scat_dispersion_real
_atom_type_scat_dispersion_imag
_atom_type_scat_source
O O 0.0106 0.0060 'International Tables Vol C Tables 4.2.6.8 and 6.1.1.4'
H H 0.0000 0.0000 'International Tables Vol C Tables 4.2.6.8 and 6.1.1.4'
S S 0.1246 0.1234 'International Tables Vol C Tables 4.2.6.8 and 6.1.1.4'
Mg Mg 0.0486 0.0363 'International Tables Vol C Tables 4.2.6.8 and 6.1.1.4'
Fe Fe 0.3463 0.8444 'International Tables Vol C Tables 4.2.6.8 and 6.1.1.4'

loop_
_geom_angle_atom_site_label_1
_geom_angle_atom_site_label_2
_geom_angle_atom_site_label_3
_geom_angle
_geom_angle_site_symmetry_1
_geom_angle_site_symmetry_3
_geom_angle_publ_flag
O1 Mg O1 180.0 8_455 4 ?
O1 Mg O2 86.004(19) 8_455 5_565 ?
O1 Mg O2 93.996(19) 4 5_565 ?
O1 Mg O2 93.996(19) 8_455 . ?
O1 Mg O2 86.004(19) 4 . ?
O2 Mg O2 180.0 5_565 . ?
O1 Mg O3 91.465(16) 8_455 5_565 ?
O1 Mg O3 88.535(16) 4 5_565 ?
O2 Mg O3 92.76(2) 5_565 5_565 ?
O2 Mg O3 87.24(2) . 5_565 ?
O1 Mg O3 88.535(16) 8_455 . ?
O1 Mg O3 91.465(16) 4 . ?
O2 Mg O3 87.24(2) 5_565 . ?
O2 Mg O3 92.76(2) . . ?
O3 Mg O3 180.0 5_565 . ?
O1 Mg O2 138.196(15) 8_455 4 ?
O1 Mg O2 41.804(15) 4 4 ?
O2 Mg O2 81.266(13) 5_565 4 ?
O2 Mg O2 98.734(12) . 4 ?
O3 Mg O2 128.613(12) 5_565 4 ?
O3 Mg O2 51.387(12) . 4 ?
O1 Mg O2 41.805(15) 8_455 8_455 ?
O1 Mg O2 138.195(15) 4 8_455 ?
O2 Mg O2 98.734(13) 5_565 8_455 ?
O2 Mg O2 81.266(13) . 8_455 ?
O3 Mg O2 51.387(12) 5_565 8_455 ?
O3 Mg O2 128.614(12) . 8_455 ?
O2 Mg O2 180.0 4 8_455 ?
O1 Mg O2 110.994(18) 8_455 6_565 ?
O1 Mg O2 69.006(17) 4 6_565 ?
O2 Mg O2 42.269(16) 5_565 6_565 ?
O2 Mg O2 137.731(17) . 6_565 ?
O3 Mg O2 59.645(18) 5_565 6_565 ?
O3 Mg O2 120.354(18) . 6_565 ?
O2 Mg O2 85.078(15) 4 6_565 ?
O2 Mg O2 94.922(14) 8_455 6_565 ?
O1 Mg O2 69.006(18) 8_455 2 ?
O1 Mg O2 110.994(17) 4 2 ?
O2 Mg O2 137.731(16) 5_565 2 ?
O2 Mg O2 42.269(16) . 2 ?
O3 Mg O2 120.355(17) 5_565 2 ?
O3 Mg O2 59.646(18) . 2 ?
O2 Mg O2 94.922(15) 4 2 ?
O2 Mg O2 85.078(15) 8_455 2 ?
O2 Mg O2 180.0 6_565 2 ?
O1 Mg O1 118.204(17) 8_455 6_565 ?
O1 Mg O1 61.796(17) 4 6_565 ?
O2 Mg O1 32.694(15) 5_565 6_565 ?
O2 Mg O1 147.306(15) . 6_565 ?
O3 Mg O1 96.824(17) 5_565 6_565 ?
O3 Mg O1 83.176(17) . 6_565 ?
O2 Mg O1 53.936(12) 4 6_565 ?
O2 Mg O1 126.064(12) 8_455 6_565 ?
O2 Mg O1 37.491(9) 6_565 6_565 ?
O2 Mg O1 142.509(9) 2 6_565 ?
O1 Mg O1 61.796(17) 8_455 2 ?
O1 Mg O1 118.204(17) 4 2 ?
O2 Mg O1 147.306(15) 5_565 2 ?
O2 Mg O1 32.694(15) . 2 ?
O3 Mg O1 83.176(17) 5_565 2 ?
O3 Mg O1 96.824(17) . 2 ?
O2 Mg O1 126.064(12) 4 2 ?
O2 Mg O1 53.936(12) 8_455 2 ?
O2 Mg O1 142.509(9) 6_565 2 ?
O2 Mg O1 37.491(9) 2 2 ?
O1 Mg O1 180.0 6_565 2 ?
O1 S O1 110.05(4) . 2 ?
O1 S O2 108.62(3) . . ?
O1 S O2 110.32(3) 2 . ?
O1 S O2 110.32(3) . 2 ?
O1 S O2 108.62(3) 2 2 ?
O2 S O2 108.91(4) . 2 ?
S O1 Mg 139.91(3) . 4_545 ?
S O1 O2 35.971(16) . . ?
Mg O1 O2 103.94(2) 4_545 . ?
S O1 O1 34.976(19) . 2 ?
Mg O1 O1 143.94(3) 4_545 2 ?
O2 O1 O1 60.632(19) . 2 ?
S O1 O2 35.110(16) . 2 ?
Mg O1 O2 144.59(2) 4_545 2 ?
O2 O1 O2 60.22(2) . 2 ?
O1 O1 O2 59.584(18) 2 2 ?
S O1 O2 131.09(3) . 4_545 ?
Mg O1 O2 47.286(13) 4_545 4_545 ?
O2 O1 O2 112.457(19) . 4_545 ?
O1 O1 O2 105.34(2) 2 4_545 ?
O2 O1 O2 164.83(3) 2 4_545 ?
S O1 O3 167.53(3) . 7_556 ?
Mg O1 O3 47.694(12) 4_545 7_556 ?
O2 O1 O3 148.75(2) . 7_556 ?
O1 O1 O3 149.214(17) 2 7_556 ?
O2 O1 O3 132.42(2) 2 7_556 ?
O2 O1 O3 61.195(16) 4_545 7_556 ?
S O1 O2 115.35(3) . 8_556 ?
Mg O1 O2 43.253(14) 4_545 8_556 ?
O2 O1 O2 88.377(19) . 8_556 ?
O1 O1 O2 148.579(17) 2 8_556 ?
O2 O1 O2 102.07(2) 2 8_556 ?
O2 O1 O2 90.539(19) 4_545 8_556 ?
O3 O1 O2 62.181(19) 7_556 8_556 ?
S O1 O3 94.60(2) . 3_545 ?
Mg O1 O3 46.133(13) 4_545 3_545 ?
O2 O1 O3 59.449(18) . 3_545 ?
O1 O1 O3 104.66(3) 2 3_545 ?
O2 O1 O3 116.23(2) 2 3_545 ?
O2 O1 O3 63.547(19) 4_545 3_545 ?
O3 O1 O3 93.827(18) 7_556 3_545 ?
O2 O1 O3 58.151(16) 8_556 3_545 ?
S O1 O2 124.32(3) . 6_556 ?
Mg O1 O2 95.485(18) 4_545 6_556 ?
O2 O1 O2 159.76(2) . 6_556 ?
O1 O1 O2 100.06(2) 2 6_556 ?
O2 O1 O2 106.09(2) 2 6_556 ?
O2 O1 O2 76.856(18) 4_545 6_556 ?
O3 O1 O2 51.431(14) 7_556 6_556 ?
O2 O1 O2 110.01(2) 8_556 6_556 ?
O3 O1 O2 137.453(19) 3_545 6_556 ?
S O1 O2 111.52(3) . 7_556 ?
Mg O1 O2 76.748(18) 4_545 7_556 ?
O2 O1 O2 109.29(2) . 7_556 ?
O1 O1 O2 137.80(2) 2 7_556 ?
O2 O1 O2 79.535(18) 2 7_556 ?
O2 O1 O2 115.59(2) 4_545 7_556 ?
O3 O1 O2 57.519(17) 7_556 7_556 ?
O2 O1 O2 44.376(17) 8_556 7_556 ?
O3 O1 O2 102.370(18) 3_545 7_556 ?
O2 O1 O2 80.400(14) 6_556 7_556 ?
S O1 O3 104.22(2) . 1_545 ?
Mg O1 O3 96.836(17) 4_545 1_545 ?
O2 O1 O3 119.40(2) . 1_545 ?
O1 O1 O3 69.247(9) 2 1_545 ?
O2 O1 O3 118.58(2) 2 1_545 ?
O2 O1 O3 51.344(15) 4_545 1_545 ?
O3 O1 O3 81.949(15) 7_556 1_545 ?
O2 O1 O3 138.117(17) 8_556 1_545 ?
O3 O1 O3 107.284(18) 3_545 1_545 ?
O2 O1 O3 51.361(12) 6_556 1_545 ?
O2 O1 O3 130.852(15) 7_556 1_545 ?
S O2 Mg 133.44(3) . . ?
S O2 O1 35.413(16) . . ?
Mg O2 O1 161.95(2) . . ?
S O2 O2 35.547(18) . 2 ?
Mg O2 O2 103.091(17) . 2 ?
O1 O2 O2 60.413(18) . 2 ?
S O2 O1 34.569(15) . 2 ?
Mg O2 O1 120.20(2) . 2 ?
O1 O2 O1 59.78(2) . 2 ?
O2 O2 O1 59.374(18) 2 2 ?
S O2 O3 105.85(2) . 3_545 ?
Mg O2 O3 120.20(2) . 3_545 ?
O1 O2 O3 71.357(19) . 3_545 ?
O2 O2 O3 127.43(3) 2 3_545 ?
O1 O2 O3 112.78(2) 2 3_545 ?
S O2 O1 157.72(3) . 4 ?
Mg O2 O1 46.710(15) . 4 ?
O1 O2 O1 135.25(2) . 4 ?
O2 O2 O1 126.040(16) 2 4 ?
O1 O2 O1 164.83(3) 2 4 ?
O3 O2 O1 76.06(2) 3_545 4 ?
S O2 O3 138.28(3) . 5_565 ?
Mg O2 O3 48.104(14) . 5_565 ?
O1 O2 O3 149.20(2) . 5_565 ?
O2 O2 O3 137.31(3) 2 5_565 ?
O1 O2 O3 104.04(2) 2 5_565 ?
O3 O2 O3 95.062(17) 3_545 5_565 ?
O1 O2 O3 61.968(17) 4 5_565 ?
S O2 O1 94.68(2) . 8_455 ?
Mg O2 O1 42.751(12) . 8_455 ?
O1 O2 O1 130.08(2) . 8_455 ?
O2 O2 O1 76.26(2) 2 8_455 ?
O1 O2 O1 77.93(2) 2 8_455 ?
O3 O2 O1 156.311(19) 3_545 8_455 ?
O1 O2 O1 89.461(19) 4 8_455 ?
O3 O2 O1 61.374(15) 5_565 8_455 ?
S O2 O3 102.17(2) . . ?
Mg O2 O3 45.188(12) . . ?
O1 O2 O3 117.17(2) . . ?
O2 O2 O3 66.625(10) 2 . ?
O1 O2 O3 116.33(2) 2 . ?
O3 O2 O3 126.20(2) 3_545 . ?
O1 O2 O3 61.851(16) 4 . ?
O3 O2 O3 93.292(15) 5_565 . ?
O1 O2 O3 58.112(13) 8_455 . ?
S O2 O1 95.99(2) . 6 ?
Mg O2 O1 113.79(2) . 6 ?
O1 O2 O1 83.969(16) . 6 ?
O2 O2 O1 130.739(13) 2 6 ?
O1 O2 O1 73.91(2) 2 6 ?
O3 O2 O1 56.993(15) 3_545 6 ?
O1 O2 O1 103.143(19) 4 6 ?
O3 O2 O1 65.745(18) 5_565 6 ?
O1 O2 O1 110.01(2) 8_455 6 ?
O3 O2 O1 158.842(17) . 6 ?
S O2 O1 80.15(2) . 7_556 ?
Mg O2 O1 95.069(19) . 7_556 ?
O1 O2 O1 70.71(2) . 7_556 ?
O2 O2 O1 59.37(2) 2 7_556 ?
O1 O2 O1 114.05(2) 2 7_556 ?
O3 O2 O1 86.865(18) 3_545 7_556 ?
O1 O2 O1 77.784(15) 4 7_556 ?
O3 O2 O1 137.72(2) 5_565 7_556 ?
O1 O2 O1 108.59(2) 8_455 7_556 ?
O3 O2 O1 54.083(11) . 7_556 ?
O1 O2 O1 141.399(17) 6 7_556 ?
Mg O3 Mg 123.28(3) . 2 ?
Mg O3 O2 110.889(14) . 3_455 ?
Mg O3 O2 90.296(12) 2 3_455 ?
Mg O3 O2 90.295(13) . 4 ?
Mg O3 O2 110.890(14) 2 4 ?
O2 O3 O2 135.24(3) 3_455 4 ?
Mg O3 O2 162.51(2) . 6_566 ?
Mg O3 O2 44.654(11) 2 6_566 ?
O2 O3 O2 83.914(17) 3_455 6_566 ?
O2 O3 O2 84.938(17) 4 6_566 ?
Mg O3 O2 44.654(11) . 5_565 ?
Mg O3 O2 162.51(2) 2 5_565 ?
O2 O3 O2 84.937(18) 3_455 5_565 ?
O2 O3 O2 83.914(16) 4 5_565 ?
O2 O3 O2 150.44(3) 6_566 5_565 ?
Mg O3 O1 43.770(13) . 8_455 ?
Mg O3 O1 105.70(2) 2 8_455 ?
O2 O3 O1 71.575(17) 3_455 8_455 ?
O2 O3 O1 132.687(14) 4 8_455 ?
O2 O3 O1 142.144(16) 6_566 8_455 ?
O2 O3 O1 56.837(15) 5_565 8_455 ?
Mg O3 O1 105.70(2) . 7_556 ?
Mg O3 O1 43.770(13) 2 7_556 ?
O2 O3 O1 132.687(15) 3_455 7_556 ?
O2 O3 O1 71.575(16) 4 7_556 ?
O2 O3 O1 56.837(15) 6_566 7_556 ?
O2 O3 O1 142.144(16) 5_565 7_556 ?
O1 O3 O1 123.24(3) 8_455 7_556 ?
Mg O3 O1 121.85(2) . 3_455 ?
Mg O3 O1 42.403(10) 2 3_455 ?
O2 O3 O1 49.196(14) 3_455 3_455 ?
O2 O3 O1 145.326(15) 4 3_455 ?
O2 O3 O1 60.476(15) 6_566 3_455 ?
O2 O3 O1 127.299(15) 5_565 3_455 ?
O1 O3 O1 81.713(16) 8_455 3_455 ?
O1 O3 O1 86.173(18) 7_556 3_455 ?
Mg O3 O1 42.403(10) . 4 ?
Mg O3 O1 121.85(2) 2 4 ?
O2 O3 O1 145.325(15) 3_455 4 ?
O2 O3 O1 49.195(14) 4 4 ?
O2 O3 O1 127.299(15) 6_566 4 ?
O2 O3 O1 60.476(15) 5_565 4 ?
O1 O3 O1 86.173(18) 8_455 4 ?
O1 O3 O1 81.713(16) 7_556 4 ?
O1 O3 O1 154.37(3) 3_455 4 ?
Mg O3 O2 82.56(2) . 2 ?
Mg O3 O2 42.053(13) 2 2 ?
O2 O3 O2 96.221(13) 3_455 2 ?
O2 O3 O2 126.20(2) 4 2 ?
O2 O3 O2 86.707(15) 6_566 2 ?
O2 O3 O2 121.723(19) 5_565 2 ?
O1 O3 O2 68.398(18) 8_455 2 ?
O1 O3 O2 59.707(17) 7_556 2 ?
O1 O3 O2 54.601(13) 3_455 2 ?
O1 O3 O2 99.91(2) 4 2 ?
Mg O3 O2 42.054(13) . . ?
Mg O3 O2 82.56(2) 2 . ?
O2 O3 O2 126.20(2) 3_455 . ?
O2 O3 O2 96.221(13) 4 . ?
O2 O3 O2 121.723(19) 6_566 . ?
O2 O3 O2 86.707(15) 5_565 . ?
O1 O3 O2 59.707(16) 8_455 . ?
O1 O3 O2 68.397(18) 7_556 . ?
O1 O3 O2 99.91(2) 3_455 . ?
O1 O3 O2 54.602(13) 4 . ?
O2 O3 O2 46.751(19) 2 . ?
Mg O3 H 104.9(10) . . ?
Mg O3 H 109.2(10) 2 . ?
O2 O3 H 118.8(10) 3_455 . ?
O2 O3 H 17.8(10) 4 . ?
O2 O3 H 74.0(10) 6_566 . ?
O2 O3 H 87.7(10) 5_565 . ?
O1 O3 H 143.2(10) 8_455 . ?
O1 O3 H 77.7(9) 7_556 . ?
O1 O3 H 133.1(10) 3_455 . ?
O1 O3 H 65.9(10) 4 . ?
O2 O3 H 137.0(9) 2 . ?
O2 O3 H 113.8(10) . . ?
Mg O3 H 109.2(10) . 2 ?
Mg O3 H 104.9(10) 2 2 ?
O2 O3 H 17.8(10) 3_455 2 ?
O2 O3 H 118.8(10) 4 2 ?
O2 O3 H 87.7(10) 6_566 2 ?
O2 O3 H 74.0(10) 5_565 2 ?
O1 O3 H 77.7(10) 8_455 2 ?
O1 O3 H 143.2(10) 7_556 2 ?
O1 O3 H 65.9(10) 3_455 2 ?
O1 O3 H 133.1(10) 4 2 ?
O2 O3 H 113.8(10) 2 2 ?
O2 O3 H 137.0(10) . 2 ?
H O3 H 103.6(19) . 2 ?

loop_
_geom_bond_atom_site_label_1
_geom_bond_atom_site_label_2
_geom_bond_distance
_geom_bond_site_symmetry_2
_geom_bond_publ_flag
Mg O1 2.0222(5) 8_455 ?
Mg O1 2.0222(5) 4 ?
Mg O2 2.0413(5) 5_565 ?
Mg O2 2.0413(5) . ?
Mg O3 2.1619(4) 5_565 ?
Mg O3 2.1619(4) . ?
Mg O2 3.4868(6) 4 ?
Mg O2 3.4868(6) 8_455 ?
Mg O2 3.4978(5) 6_565 ?
Mg O2 3.4978(5) 2 ?
Mg O1 3.8722(6) 6_565 ?
Mg O1 3.8722(6) 2 ?
S O1 1.4643(5) . ?
S O1 1.4643(5) 2 ?
S O2 1.4843(4) . ?
S O2 1.4843(4) 2 ?
O1 O2 2.3948(6) . ?
O1 O1 2.3997(9) 2 ?
O1 O2 2.4201(6) 2 ?
O1 O2 2.7714(6) 4_545 ?
O1 O3 2.9223(6) 7_556 ?
O1 O2 2.9717(7) 8_556 ?
O1 O3 2.9978(6) 3_545 ?
O1 O2 3.3061(7) 6_556 ?
O1 O2 3.3549(8) 7_556 ?
O1 O3 3.3862(8) 1_545 ?
O2 O2 2.4154(9) 2 ?
O2 O3 2.7246(6) 3_545 ?
O2 O3 2.9011(6) 5_565 ?
O2 O3 3.0439(8) . ?
O3 H 0.817(13) . ?
O3 H 0.817(13) 2 ?

loop_
_geom_hbond_atom_site_label_D
_geom_hbond_atom_site_label_H
_geom_hbond_atom_site_label_A
_geom_hbond_distance_DH
_geom_hbond_distance_HA
_geom_hbond_distance_DA
_geom_hbond_angle_DHA
_geom_hbond_site_symmetry_A
_geom_hbond_publ_flag
O3 H O2 0.817(13) 1.963(13) 2.7246(6) 154.9(13) 4 yes
